data_7212927
loop_
_publ_author_name
'Xia, Zhen-Yuan'
'Su, Jian-Hua'
'Wong, Wai-Yeung'
'Wang, Lei'
'Cheah, Kok-Wai'
'Tian, He'
'Chen, Chin H.'

_publ_section_title
;
 High performance organic light-emitting diodes based on
 tetra(methoxy)-containing anthracene derivatives as a hole transport and
 electron-blocking layer
;
_journal_issue 38
_journal_name_full 'Journal of Materials Chemistry'
_journal_page_first 8382
_journal_paper_doi 10.1039/c0jm01297a
_journal_volume 20
_journal_year 2010
_chemical_formula_sum 'C50 H38 O4'
_chemical_formula_weight 702.80
_chemical_name_systematic
;
?
;
_space_group_IT_number 2
_symmetry_cell_setting triclinic
_symmetry_space_group_name_Hall '-P 1'
_symmetry_space_group_name_H-M 'P -1'
_atom_sites_solution_hydrogens geom
_atom_sites_solution_primary direct
_atom_sites_solution_secondary difmap
_audit_creation_method SHELXL-97
_cell_angle_alpha 70.577(2)
_cell_angle_beta 74.534(2)
_cell_angle_gamma 88.290(2)
_cell_formula_units_Z 1
_cell_length_a 9.3331(11)
_cell_length_b 10.1235(12)
_cell_length_c 10.4203(12)
_cell_measurement_reflns_used 5683
_cell_measurement_temperature 173(2)
_cell_measurement_theta_max 28.33
_cell_measurement_theta_min 2.67
_cell_volume 893.02(18)
_computing_cell_refinement 'SAINT (Bruker, 1999)'
_computing_data_collection 'SMART (Bruker, 1998)'
_computing_data_reduction SAINT
_computing_structure_refinement 'SHELXL-97 (Sheldrick, 1997)'
_computing_structure_solution 'SHELXS-97 (Sheldrick, 1990)'
_diffrn_ambient_temperature 173(2)
_diffrn_measured_fraction_theta_full 0.918
_diffrn_measured_fraction_theta_max 0.918
_diffrn_measurement_device_type 'Smart CCD'
_diffrn_measurement_method '\w and \f scans'
_diffrn_radiation_monochromator graphite
_diffrn_radiation_source 'fine-focus sealed tube'
_diffrn_radiation_type MoK\a
_diffrn_radiation_wavelength 0.71073
_diffrn_reflns_av_R_equivalents 0.0171
_diffrn_reflns_av_sigmaI/netI 0.0320
_diffrn_reflns_limit_h_max 12
_diffrn_reflns_limit_h_min -11
_diffrn_reflns_limit_k_max 13
_diffrn_reflns_limit_k_min -12
_diffrn_reflns_limit_l_max 13
_diffrn_reflns_limit_l_min -13
_diffrn_reflns_number 5683
_diffrn_reflns_theta_full 28.33
_diffrn_reflns_theta_max 28.33
_diffrn_reflns_theta_min 2.67
_exptl_absorpt_coefficient_mu 0.082
_exptl_absorpt_correction_T_max 1.0000
_exptl_absorpt_correction_T_min 0.8659
_exptl_absorpt_correction_type multi-scan
_exptl_absorpt_process_details SADABS
_exptl_crystal_colour yellow
_exptl_crystal_density_diffrn 1.307
_exptl_crystal_density_method 'not measured'
_exptl_crystal_description block
_exptl_crystal_F_000 370
_exptl_crystal_size_max 0.30
_exptl_crystal_size_mid 0.24
_exptl_crystal_size_min 0.22
_refine_diff_density_max 0.297
_refine_diff_density_min -0.279
_refine_diff_density_rms 0.053
_refine_ls_extinction_method none
_refine_ls_goodness_of_fit_ref 1.017
_refine_ls_hydrogen_treatment constr
_refine_ls_matrix_type full
_refine_ls_number_parameters 244
_refine_ls_number_reflns 4078
_refine_ls_number_restraints 0
_refine_ls_restrained_S_all 1.017
_refine_ls_R_factor_all 0.0601
_refine_ls_R_factor_gt 0.0462
_refine_ls_shift/su_max 0.000
_refine_ls_shift/su_mean 0.000
_refine_ls_structure_factor_coef Fsqd
_refine_ls_weighting_details 'calc w=1/[\s^2^(Fo^2^)+(0.0649P)^2^+0.3005P] where P=(Fo^2^+2Fc^2^)/3'
_refine_ls_weighting_scheme calc
_refine_ls_wR_factor_gt 0.1204
_refine_ls_wR_factor_ref 0.1330
_reflns_number_gt 3243
_reflns_number_total 4078
_reflns_threshold_expression >2sigma(I)
_cod_data_source_file c0jm01297a.txt
_cod_data_source_block wy2046wm
_cod_depositor_comments
;
The following automatic conversions were performed:

'_symmetry_cell_setting' value 'Triclinic' changed to 'triclinic'
according to /home/saulius/struct/CIF-dictionaries/cif_core.dic
dictionary named 'cif_core.dic' version 2.4.2 from 2011-04-26.

Automatic conversion script
Id: cif_fix_values 1891 2012-01-12 08:04:46Z andrius 
;
_cod_original_sg_symbol_H-M P-1
_cod_database_code 7212927

loop_
_symmetry_equiv_pos_as_xyz
'x, y, z'
'-x, -y, -z'

loop_
_atom_site_label
_atom_site_type_symbol
_atom_site_fract_x
_atom_site_fract_y
_atom_site_fract_z
_atom_site_U_iso_or_equiv
_atom_site_adp_type
_atom_site_occupancy
_atom_site_symmetry_multiplicity
_atom_site_calc_flag
_atom_site_refinement_flags
C1 C 1.05874(16) 0.39609(15) 0.23731(15) 0.0302(3) Uani 1 1 d .
H1A H 0.9601 0.4231 0.2386 0.036 Uiso 1 1 calc R
C2 C 1.17039(17) 0.43856(16) 0.10766(16) 0.0329(3) Uani 1 1 d .
H2A H 1.1474 0.4954 0.0236 0.039 Uiso 1 1 calc R
C3 C 1.31240(17) 0.39745(16) 0.10338(16) 0.0347(3) Uani 1 1 d .
H3A H 1.3866 0.4226 0.0154 0.042 Uiso 1 1 calc R
C4 C 1.34940(15) 0.31772(15) 0.22929(16) 0.0299(3) Uani 1 1 d .
C5 C 1.49527(17) 0.27388(18) 0.22799(19) 0.0405(4) Uani 1 1 d .
H5A H 1.5701 0.2968 0.1405 0.049 Uiso 1 1 calc R
C6 C 1.53019(18) 0.19990(19) 0.3491(2) 0.0434(4) Uani 1 1 d .
H6A H 1.6288 0.1718 0.3458 0.052 Uiso 1 1 calc R
C7 C 1.42112(17) 0.16462(17) 0.47932(18) 0.0371(4) Uani 1 1 d .
H7A H 1.4475 0.1151 0.5639 0.045 Uiso 1 1 calc R
C8 C 1.27716(16) 0.20049(15) 0.48657(16) 0.0316(3) Uani 1 1 d .
H8A H 1.2042 0.1734 0.5754 0.038 Uiso 1 1 calc R
C9 C 1.23643(15) 0.27869(15) 0.36068(15) 0.0278(3) Uani 1 1 d .
C10 C 1.08804(15) 0.31715(14) 0.36138(14) 0.0255(3) Uani 1 1 d .
C11 C 0.96287(15) 0.26206(15) 0.49424(15) 0.0263(3) Uani 1 1 d .
C12 C 0.86801(16) 0.15164(16) 0.50927(15) 0.0302(3) Uani 1 1 d .
H12A H 0.8830 0.1134 0.4352 0.036 Uiso 1 1 calc R
C13 C 0.75186(15) 0.09625(15) 0.63037(15) 0.0281(3) Uani 1 1 d .
H13A H 0.6886 0.0206 0.6381 0.034 Uiso 1 1 calc R
C14 C 0.72644(14) 0.14982(14) 0.74089(14) 0.0233(3) Uani 1 1 d .
C15 C 0.82032(16) 0.26080(16) 0.72651(15) 0.0312(3) Uani 1 1 d .
H15A H 0.8041 0.2998 0.8001 0.037 Uiso 1 1 calc R
C16 C 0.93825(17) 0.31561(16) 0.60512(16) 0.0327(3) Uani 1 1 d .
H16A H 1.0026 0.3903 0.5978 0.039 Uiso 1 1 calc R
C17 C 0.60934(14) 0.07684(14) 0.87504(14) 0.0234(3) Uani 1 1 d .
C18 C 0.46261(14) 0.11955(14) 0.89959(14) 0.0240(3) Uani 1 1 d .
C19 C 0.35206(14) 0.04134(14) 1.02551(14) 0.0240(3) Uani 1 1 d .
C20 C 0.20277(14) 0.08573(15) 1.04695(15) 0.0255(3) Uani 1 1 d .
H20A H 0.1285 0.0346 1.1301 0.031 Uiso 1 1 calc R
C21 C 0.16554(15) 0.19924(15) 0.95091(15) 0.0275(3) Uani 1 1 d .
C22 C 0.27652(15) 0.27987(15) 0.82632(15) 0.0282(3) Uani 1 1 d .
C23 C 0.41950(15) 0.24020(15) 0.80170(14) 0.0266(3) Uani 1 1 d .
H23A H 0.4919 0.2936 0.7181 0.032 Uiso 1 1 calc R
C24 C 0.33188(18) 0.48062(17) 0.61878(17) 0.0391(4) Uani 1 1 d .
H24A H 0.2830 0.5591 0.5664 0.059 Uiso 1 1 calc R
H24B H 0.3757 0.4251 0.5586 0.059 Uiso 1 1 calc R
H24C H 0.4105 0.5172 0.6466 0.059 Uiso 1 1 calc R
C25 C -0.08751(16) 0.17344(18) 1.08567(17) 0.0366(4) Uani 1 1 d .
H25A H -0.1819 0.2178 1.0827 0.055 Uiso 1 1 calc R
H25B H -0.0602 0.1745 1.1699 0.055 Uiso 1 1 calc R
H25C H -0.0986 0.0762 1.0893 0.055 Uiso 1 1 calc R
O1 O 0.22519(12) 0.39438(11) 0.74178(11) 0.0371(3) Uani 1 1 d .
O2 O 0.02633(11) 0.24879(12) 0.96211(11) 0.0347(3) Uani 1 1 d .

loop_
_atom_site_aniso_label
_atom_site_aniso_U_11
_atom_site_aniso_U_22
_atom_site_aniso_U_33
_atom_site_aniso_U_23
_atom_site_aniso_U_13
_atom_site_aniso_U_12
C1 0.0279(7) 0.0308(7) 0.0283(7) -0.0091(6) -0.0029(6) 0.0009(6)
C2 0.0367(8) 0.0312(8) 0.0249(7) -0.0058(6) -0.0032(6) -0.0015(6)
C3 0.0321(8) 0.0354(8) 0.0292(8) -0.0106(6) 0.0041(6) -0.0058(6)
C4 0.0235(7) 0.0289(7) 0.0331(8) -0.0118(6) 0.0010(6) -0.0031(5)
C5 0.0248(7) 0.0449(9) 0.0473(10) -0.0177(8) 0.0004(7) 0.0018(6)
C6 0.0272(8) 0.0456(10) 0.0597(11) -0.0218(8) -0.0107(7) 0.0060(7)
C7 0.0355(8) 0.0359(8) 0.0457(9) -0.0169(7) -0.0169(7) 0.0074(6)
C8 0.0310(7) 0.0300(7) 0.0335(8) -0.0121(6) -0.0068(6) 0.0037(6)
C9 0.0246(7) 0.0263(7) 0.0306(7) -0.0118(6) -0.0013(6) -0.0010(5)
C10 0.0248(6) 0.0248(7) 0.0240(7) -0.0088(5) -0.0009(5) -0.0004(5)
C11 0.0218(6) 0.0273(7) 0.0252(7) -0.0072(5) -0.0013(5) 0.0019(5)
C12 0.0281(7) 0.0353(8) 0.0259(7) -0.0152(6) 0.0010(6) -0.0018(6)
C13 0.0238(6) 0.0305(7) 0.0280(7) -0.0116(6) -0.0008(5) -0.0043(5)
C14 0.0197(6) 0.0244(6) 0.0214(6) -0.0056(5) -0.0013(5) 0.0028(5)
C15 0.0339(7) 0.0316(7) 0.0262(7) -0.0141(6) 0.0010(6) -0.0032(6)
C16 0.0318(7) 0.0297(7) 0.0330(8) -0.0134(6) 0.0017(6) -0.0080(6)
C17 0.0207(6) 0.0251(7) 0.0216(6) -0.0089(5) -0.0001(5) 0.0002(5)
C18 0.0225(6) 0.0255(7) 0.0224(7) -0.0094(5) -0.0021(5) 0.0022(5)
C19 0.0211(6) 0.0269(7) 0.0225(6) -0.0100(5) -0.0017(5) 0.0023(5)
C20 0.0206(6) 0.0289(7) 0.0238(7) -0.0092(5) -0.0001(5) 0.0011(5)
C21 0.0204(6) 0.0321(7) 0.0287(7) -0.0121(6) -0.0026(5) 0.0047(5)
C22 0.0276(7) 0.0282(7) 0.0260(7) -0.0079(6) -0.0045(6) 0.0054(5)
C23 0.0243(7) 0.0283(7) 0.0221(7) -0.0066(5) -0.0003(5) 0.0023(5)
C24 0.0374(8) 0.0318(8) 0.0343(8) -0.0010(6) -0.0005(7) 0.0056(6)
C25 0.0221(7) 0.0441(9) 0.0371(9) -0.0114(7) -0.0003(6) 0.0046(6)
O1 0.0303(5) 0.0351(6) 0.0323(6) 0.0000(4) -0.0018(4) 0.0103(4)
O2 0.0221(5) 0.0417(6) 0.0324(6) -0.0071(5) -0.0022(4) 0.0094(4)

loop_
_atom_type_symbol
_atom_type_description
_atom_type_scat_dispersion_real
_atom_type_scat_dispersion_imag
_atom_type_scat_source
C C 0.0033 0.0016 'International Tables Vol C Tables 4.2.6.8 and 6.1.1.4'
H H 0.0000 0.0000 'International Tables Vol C Tables 4.2.6.8 and 6.1.1.4'
O O 0.0106 0.0060 'International Tables Vol C Tables 4.2.6.8 and 6.1.1.4'

loop_
_geom_angle_atom_site_label_1
_geom_angle_atom_site_label_2
_geom_angle_atom_site_label_3
_geom_angle
_geom_angle_site_symmetry_1
_geom_angle_site_symmetry_3
C10 C1 C2 122.00(14) . .
C10 C1 H1A 119.0 . .
C2 C1 H1A 119.0 . .
C3 C2 C1 119.70(14) . .
C3 C2 H2A 120.1 . .
C1 C2 H2A 120.1 . .
C2 C3 C4 120.55(13) . .
C2 C3 H3A 119.7 . .
C4 C3 H3A 119.7 . .
C5 C4 C3 121.76(14) . .
C5 C4 C9 118.98(14) . .
C3 C4 C9 119.26(13) . .
C6 C5 C4 121.32(15) . .
C6 C5 H5A 119.3 . .
C4 C5 H5A 119.3 . .
C5 C6 C7 120.16(15) . .
C5 C6 H6A 119.9 . .
C7 C6 H6A 119.9 . .
C8 C7 C6 121.07(15) . .
C8 C7 H7A 119.5 . .
C6 C7 H7A 119.5 . .
C7 C8 C9 120.21(14) . .
C7 C8 H8A 119.9 . .
C9 C8 H8A 119.9 . .
C10 C9 C4 119.06(13) . .
C10 C9 C8 122.73(13) . .
C4 C9 C8 118.20(13) . .
C1 C10 C9 119.32(13) . .
C1 C10 C11 120.07(12) . .
C9 C10 C11 120.42(12) . .
C12 C11 C16 118.07(13) . .
C12 C11 C10 118.95(12) . .
C16 C11 C10 122.98(13) . .
C13 C12 C11 121.13(13) . .
C13 C12 H12A 119.4 . .
C11 C12 H12A 119.4 . .
C12 C13 C14 120.99(13) . .
C12 C13 H13A 119.5 . .
C14 C13 H13A 119.5 . .
C15 C14 C13 118.30(12) . .
C15 C14 C17 122.72(12) . .
C13 C14 C17 118.70(12) . .
C14 C15 C16 120.69(13) . .
C14 C15 H15A 119.7 . .
C16 C15 H15A 119.7 . .
C15 C16 C11 120.81(13) . .
C15 C16 H16A 119.6 . .
C11 C16 H16A 119.6 . .
C18 C17 C19 120.26(12) . 2_657
C18 C17 C14 121.61(12) . .
C19 C17 C14 118.05(11) 2_657 .
C17 C18 C19 119.68(12) . .
C17 C18 C23 121.89(12) . .
C19 C18 C23 118.43(12) . .
C17 C19 C18 120.06(11) 2_657 .
C17 C19 C20 121.35(12) 2_657 .
C18 C19 C20 118.59(12) . .
C21 C20 C19 121.34(13) . .
C21 C20 H20A 119.3 . .
C19 C20 H20A 119.3 . .
C20 C21 O2 125.40(13) . .
C20 C21 C22 120.30(12) . .
O2 C21 C22 114.30(12) . .
C23 C22 O1 125.79(13) . .
C23 C22 C21 120.03(12) . .
O1 C22 C21 114.18(12) . .
C22 C23 C18 121.28(12) . .
C22 C23 H23A 119.4 . .
C18 C23 H23A 119.4 . .
O1 C24 H24A 109.5 . .
O1 C24 H24B 109.5 . .
H24A C24 H24B 109.5 . .
O1 C24 H24C 109.5 . .
H24A C24 H24C 109.5 . .
H24B C24 H24C 109.5 . .
O2 C25 H25A 109.5 . .
O2 C25 H25B 109.5 . .
H25A C25 H25B 109.5 . .
O2 C25 H25C 109.5 . .
H25A C25 H25C 109.5 . .
H25B C25 H25C 109.5 . .
C22 O1 C24 116.50(11) . .
C21 O2 C25 116.40(11) . .

loop_
_geom_bond_atom_site_label_1
_geom_bond_atom_site_label_2
_geom_bond_distance
_geom_bond_site_symmetry_2
C1 C10 1.369(2) .
C1 C2 1.409(2) .
C1 H1A 0.9500 .
C2 C3 1.371(2) .
C2 H2A 0.9500 .
C3 C4 1.419(2) .
C3 H3A 0.9500 .
C4 C5 1.417(2) .
C4 C9 1.4274(19) .
C5 C6 1.355(3) .
C5 H5A 0.9500 .
C6 C7 1.403(2) .
C6 H6A 0.9500 .
C7 C8 1.370(2) .
C7 H7A 0.9500 .
C8 C9 1.432(2) .
C8 H8A 0.9500 .
C9 C10 1.4262(19) .
C10 C11 1.5017(18) .
C11 C12 1.388(2) .
C11 C16 1.396(2) .
C12 C13 1.3850(19) .
C12 H12A 0.9500 .
C13 C14 1.3924(19) .
C13 H13A 0.9500 .
C14 C15 1.3888(19) .
C14 C17 1.4970(17) .
C15 C16 1.395(2) .
C15 H15A 0.9500 .
C16 H16A 0.9500 .
C17 C18 1.4068(18) .
C17 C19 1.4084(19) 2_657
C18 C19 1.4314(18) .
C18 C23 1.4336(19) .
C19 C17 1.4084(19) 2_657
C19 C20 1.4341(18) .
C20 C21 1.3563(19) .
C20 H20A 0.9500 .
C21 O2 1.3684(16) .
C21 C22 1.433(2) .
C22 C23 1.3644(19) .
C22 O1 1.3646(17) .
C23 H23A 0.9500 .
C24 O1 1.4225(18) .
C24 H24A 0.9800 .
C24 H24B 0.9800 .
C24 H24C 0.9800 .
C25 O2 1.4262(18) .
C25 H25A 0.9800 .
C25 H25B 0.9800 .
C25 H25C 0.9800 .

loop_
_geom_torsion_atom_site_label_1
_geom_torsion_atom_site_label_2
_geom_torsion_atom_site_label_3
_geom_torsion_atom_site_label_4
_geom_torsion
_geom_torsion_site_symmetry_1
_geom_torsion_site_symmetry_4
C10 C1 C2 C3 1.7(2) . .
C1 C2 C3 C4 -2.8(2) . .
C2 C3 C4 C5 -179.97(14) . .
C2 C3 C4 C9 1.0(2) . .
C3 C4 C5 C6 178.81(16) . .
C9 C4 C5 C6 -2.1(2) . .
C4 C5 C6 C7 0.2(3) . .
C5 C6 C7 C8 1.8(3) . .
C6 C7 C8 C9 -1.8(2) . .
C5 C4 C9 C10 -177.13(13) . .
C3 C4 C9 C10 2.0(2) . .
C5 C4 C9 C8 2.1(2) . .
C3 C4 C9 C8 -178.86(13) . .
C7 C8 C9 C10 179.02(14) . .
C7 C8 C9 C4 -0.1(2) . .
C2 C1 C10 C9 1.3(2) . .
C2 C1 C10 C11 -173.79(13) . .
C4 C9 C10 C1 -3.0(2) . .
C8 C9 C10 C1 177.80(13) . .
C4 C9 C10 C11 172.01(12) . .
C8 C9 C10 C11 -7.1(2) . .
C1 C10 C11 C12 73.40(18) . .
C9 C10 C11 C12 -101.62(16) . .
C1 C10 C11 C16 -107.51(17) . .
C9 C10 C11 C16 77.47(18) . .
C16 C11 C12 C13 0.2(2) . .
C10 C11 C12 C13 179.36(13) . .
C11 C12 C13 C14 0.1(2) . .
C12 C13 C14 C15 0.2(2) . .
C12 C13 C14 C17 -173.88(12) . .
C13 C14 C15 C16 -0.9(2) . .
C17 C14 C15 C16 172.95(13) . .
C14 C15 C16 C11 1.3(2) . .
C12 C11 C16 C15 -0.9(2) . .
C10 C11 C16 C15 180.00(13) . .
C15 C14 C17 C18 91.84(17) . .
C13 C14 C17 C18 -94.34(16) . .
C15 C14 C17 C19 -91.23(16) . 2_657
C13 C14 C17 C19 82.60(16) . 2_657
C19 C17 C18 C19 -0.7(2) 2_657 .
C14 C17 C18 C19 176.15(12) . .
C19 C17 C18 C23 179.25(12) 2_657 .
C14 C17 C18 C23 -3.9(2) . .
C17 C18 C19 C17 0.7(2) . 2_657
C23 C18 C19 C17 -179.25(12) . 2_657
C17 C18 C19 C20 -179.01(12) . .
C23 C18 C19 C20 1.02(19) . .
C17 C19 C20 C21 -179.76(13) 2_657 .
C18 C19 C20 C21 0.0(2) . .
C19 C20 C21 O2 179.69(13) . .
C19 C20 C21 C22 -1.5(2) . .
C20 C21 C22 C23 2.0(2) . .
O2 C21 C22 C23 -179.06(13) . .
C20 C21 C22 O1 -177.44(13) . .
O2 C21 C22 O1 1.54(18) . .
O1 C22 C23 C18 178.37(13) . .
C21 C22 C23 C18 -1.0(2) . .
C17 C18 C23 C22 179.51(13) . .
C19 C18 C23 C22 -0.5(2) . .
C23 C22 O1 C24 -1.2(2) . .
C21 C22 O1 C24 178.12(13) . .
C20 C21 O2 C25 0.0(2) . .
C22 C21 O2 C25 -178.93(13) . .
